data_7703054
loop_
_publ_author_name
'Dai, Xue-Jiao'
'Wang, Jia-Jun'
'Li, Lei'
'Ding, Bo'
'Liu, Zheng-Yu'
'Zhao, Xiao-Jun'
'Yang, En-Cui'

_publ_section_title
;
 Substituent group-tunable hydrogen evolution activity observed in
 isostructural Cu(ii)-based coordination polymer photocatalysts.
;
_journal_issue 5
_journal_name_full 'Dalton transactions (Cambridge, England : 2003)'
_journal_page_first 1674
_journal_page_last 1680
_journal_paper_doi 10.1039/c9dt04567h
_journal_volume 49
_journal_year 2020
_chemical_formula_moiety 'C50 H30 Br Cu N6 O6, 2(H)'
_chemical_formula_sum 'C50 H32 Br Cu N6 O6'
_chemical_formula_weight 956.26
_space_group_crystal_system triclinic
_space_group_IT_number 2
_space_group_name_Hall '-P 1'
_space_group_name_H-M_alt 'P -1'
_atom_sites_solution_hydrogens mixed
_atom_sites_solution_primary direct
_audit_creation_date 2019-06-17
_audit_creation_method
;
Olex2 1.2-beta
(compiled 2018.05.29 svn.r3508 for OlexSys, GUI svn.r5506)
;
_audit_update_record
;
2019-10-05 deposited with the CCDC.	2019-12-26 downloaded from the CCDC.
;
_cell_angle_alpha 82.290(4)
_cell_angle_beta 87.182(4)
_cell_angle_gamma 72.275(4)
_cell_formula_units_Z 1
_cell_length_a 7.2467(13)
_cell_length_b 10.935(2)
_cell_length_c 13.919(3)
_cell_measurement_temperature 296(2)
_cell_volume 1041.1(3)
_computing_molecular_graphics 'Olex2 (Dolomanov et al., 2009)'
_computing_publication_material 'Olex2 (Dolomanov et al., 2009)'
_computing_structure_refinement 'ShelXL (Sheldrick, 2015)'
_computing_structure_solution 'XS (Sheldrick, 2008)'
_diffrn_ambient_temperature 296.15
_diffrn_measured_fraction_theta_full 0.998
_diffrn_measured_fraction_theta_max 0.998
_diffrn_radiation_type MoK\a
_diffrn_radiation_wavelength 0.71073
_diffrn_reflns_av_R_equivalents 0.0451
_diffrn_reflns_av_unetI/netI 0.0961
_diffrn_reflns_Laue_measured_fraction_full 0.998
_diffrn_reflns_Laue_measured_fraction_max 0.998
_diffrn_reflns_limit_h_max 8
_diffrn_reflns_limit_h_min -8
_diffrn_reflns_limit_k_max 12
_diffrn_reflns_limit_k_min -12
_diffrn_reflns_limit_l_max 13
_diffrn_reflns_limit_l_min -16
_diffrn_reflns_number 6040
_diffrn_reflns_point_group_measured_fraction_full 0.998
_diffrn_reflns_point_group_measured_fraction_max 0.998
_diffrn_reflns_theta_full 25.009
_diffrn_reflns_theta_max 25.009
_diffrn_reflns_theta_min 1.971
_exptl_absorpt_coefficient_mu 1.545
_exptl_absorpt_correction_T_max 0.7457
_exptl_absorpt_correction_T_min 0.6480
_exptl_absorpt_correction_type multi-scan
_exptl_absorpt_process_details
;
SADABS-2012/1 (Bruker,2012) was used for absorption correction.
wR2(int) was 0.0915 before and 0.0387 after correction.
The Ratio of minimum to maximum transmission is 0.8690.
The \l/2 correction factor is 0.0015.
;
_exptl_crystal_colour yellow
_exptl_crystal_colour_primary yellow
_exptl_crystal_density_diffrn 1.525
_exptl_crystal_description block
_exptl_crystal_F_000 486
_exptl_crystal_size_max 0.22
_exptl_crystal_size_mid 0.21
_exptl_crystal_size_min 0.18
_refine_diff_density_max 0.576
_refine_diff_density_min -1.448
_refine_diff_density_rms 0.112
_refine_ls_extinction_method none
_refine_ls_goodness_of_fit_ref 1.073
_refine_ls_hydrogen_treatment constr
_refine_ls_matrix_type full
_refine_ls_number_parameters 304
_refine_ls_number_reflns 3663
_refine_ls_number_restraints 12
_refine_ls_restrained_S_all 1.072
_refine_ls_R_factor_all 0.1339
_refine_ls_R_factor_gt 0.0911
_refine_ls_shift/su_max 0.001
_refine_ls_shift/su_mean 0.000
_refine_ls_structure_factor_coef Fsqd
_refine_ls_weighting_details 'w=1/[\s^2^(Fo^2^)+(0.1103P)^2^+4.3466P] where P=(Fo^2^+2Fc^2^)/3'
_refine_ls_weighting_scheme calc
_refine_ls_wR_factor_gt 0.2312
_refine_ls_wR_factor_ref 0.2565
_reflns_Friedel_coverage 0.000
_reflns_number_gt 2466
_reflns_number_total 3663
_reflns_threshold_expression 'I > 2\s(I)'
_cod_data_source_file c9dt04567h2.cif
_cod_data_source_block n180327a
_cod_depositor_comments 'Adding full bibliography for 7703052--7703054.cif.'
_cod_database_code 7703054
_shelx_shelxl_version_number 2014/7
_shelx_space_group_comment
;
The symmetry employed for this shelxl refinement is uniquely defined
by the following loop, which should always be used as a source of
symmetry information in preference to the above space-group names.
They are only intended as comments.
;
_shelx_estimated_absorpt_t_max 0.768
_shelx_estimated_absorpt_t_min 0.727
_olex2_refinement_description
;
1. Fixed Uiso
 At 1.5 times of:
  All O(H) groups, H of C23, HA of C23'
 At 1.2 times of:
  H14 of C14, H21 of C21, H10 of C10, H9 of C9, H8 of C8, H25 of C25, H25' of
  C25', H17 of C17, H18 of C18, H15 of C15, H13 of C13, H12 of C12, H7 of C7,
  H5 of C5, H2 of C2
2. Restrained distances
 C23-Br1
 1.65 with sigma of 0.01
 C23-C24 = C24-C25
 1.38 with sigma of 0.01
 C23-C25
 2.37 with sigma of 0.01
 C23'-Br1'
 1.65 with sigma of 0.01
 C23'-C24 = C24-C25'
 1.38 with sigma of 0.01
 C23'-C25'
 2.37 with sigma of 0.01
3. Restrained planarity
 C23, C24, C25, Br1, C22
 with sigma of 0.001
 C23', C24, C25', Br1', C22
 with sigma of 0.001
4. Uiso/Uaniso restraints and constraints
Uanis(Br1) = Uanis(Br1')
Uanis(C25) = Uanis(C25')
Uanis(C23) = Uanis(C23')
5. Others
 Fixed Sof: Br1(0.4) C25(0.8) H25(0.8) C23(0.8) H(0.8) Br1'(0.1) C25'(0.2)
 H25'(0.2) C23'(0.2) HA(0.2)
6.a Riding coordinates:
 O3(H3), C23(H), C23'(HA)
6.b Aromatic/amide H refined with riding coordinates:
 C2(H2), C5(H5), C7(H7), C8(H8), C9(H9), C10(H10), C12(H12), C13(H13),
 C14(H14), C15(H15), C17(H17), C18(H18), C21(H21), C25(H25), C25'(H25')
;
_olex2_submission_special_instructions 'No special instructions were received'

loop_
_space_group_symop_operation_xyz
'x, y, z'
'-x, -y, -z'

loop_
_atom_site_label
_atom_site_type_symbol
_atom_site_fract_x
_atom_site_fract_y
_atom_site_fract_z
_atom_site_U_iso_or_equiv
_atom_site_adp_type
_atom_site_occupancy
_atom_site_site_symmetry_order
_atom_site_calc_flag
_atom_site_refinement_flags_posn
_atom_site_refinement_flags_adp
_atom_site_refinement_flags_occupancy
_atom_site_disorder_assembly
_atom_site_disorder_group
Cu1 Cu 0.5000 1.0000 0.0000 0.0359(4) Uani 1 2 d S T P . .
O1 O 0.6716(8) 0.8297(4) -0.0221(4) 0.0481(15) Uani 1 1 d . . . . .
O3 O 0.2115(9) 0.9338(5) 0.9292(4) 0.0531(15) Uani 1 1 d . . . . .
H3 H 0.1706 1.0131 0.9209 0.080 Uiso 1 1 d R . . . .
N1 N 0.2840(8) 0.6192(5) 0.4012(4) 0.0306(13) Uani 1 1 d . . . . .
N2 N 0.4188(8) 0.9237(5) 0.1276(4) 0.0342(14) Uani 1 1 d . . . . .
N3 N 0.2497(9) 0.1625(6) 0.4626(6) 0.0469(17) Uani 1 1 d . . . . .
C1 C 0.2391(9) 0.7266(6) 0.5765(5) 0.0287(15) Uani 1 1 d . . . . .
C2 C 0.2670(9) 0.7967(6) 0.4897(5) 0.0283(15) Uani 1 1 d . . . . .
H2 H 0.2690 0.8816 0.4884 0.034 Uiso 1 1 calc R . . . .
C3 C 0.2922(9) 0.7398(6) 0.4042(5) 0.0262(14) Uani 1 1 d . . . . .
C4 C 0.2554(9) 0.5508(6) 0.4858(5) 0.0286(15) Uani 1 1 d . . . . .
C5 C 0.2336(9) 0.6008(6) 0.5731(5) 0.0314(15) Uani 1 1 d . . . . .
H5 H 0.2151 0.5504 0.6299 0.038 Uiso 1 1 calc R . . . .
C6 C 0.3327(9) 0.8056(6) 0.3103(5) 0.0295(15) Uani 1 1 d . . . . .
C7 C 0.3651(9) 0.9272(6) 0.2978(5) 0.0309(15) Uani 1 1 d . . . . .
H7 H 0.3592 0.9713 0.3511 0.037 Uiso 1 1 calc R . . . .
C8 C 0.4052(10) 0.9810(6) 0.2080(5) 0.0332(16) Uani 1 1 d . . . . .
H8 H 0.4242 1.0620 0.2023 0.040 Uiso 1 1 calc R . . . .
C9 C 0.3870(12) 0.8072(7) 0.1382(6) 0.046(2) Uani 1 1 d . . . . .
H9 H 0.3932 0.7659 0.0834 0.055 Uiso 1 1 calc R . . . .
C10 C 0.3460(12) 0.7467(7) 0.2257(6) 0.0443(19) Uani 1 1 d . . . . .
H10 H 0.3268 0.6659 0.2290 0.053 Uiso 1 1 calc R . . . .
C11 C 0.2518(9) 0.4163(6) 0.4784(5) 0.0306(16) Uani 1 1 d . . . . .
C12 C 0.2316(10) 0.3316(7) 0.5596(6) 0.0376(17) Uani 1 1 d . . . . .
H12 H 0.2191 0.3574 0.6212 0.045 Uiso 1 1 calc R . . . .
C13 C 0.2303(10) 0.2090(7) 0.5470(6) 0.0419(18) Uani 1 1 d . . . . .
H13 H 0.2147 0.1545 0.6021 0.050 Uiso 1 1 calc R . . . .
C14 C 0.2663(13) 0.2451(8) 0.3864(7) 0.053(2) Uani 1 1 d . . . . .
H14 H 0.2789 0.2164 0.3257 0.064 Uiso 1 1 calc R . . . .
C15 C 0.2665(11) 0.3708(7) 0.3902(6) 0.0414(18) Uani 1 1 d . . . . .
H15 H 0.2764 0.4241 0.3335 0.050 Uiso 1 1 calc R . . . .
C16 C 0.2225(9) 0.7820(6) 0.6695(5) 0.0312(15) Uani 1 1 d . . . . .
C17 C 0.1419(11) 0.9120(7) 0.6748(6) 0.0395(18) Uani 1 1 d . . . . .
H17 H 0.0902 0.9661 0.6189 0.047 Uiso 1 1 calc R . . . .
C18 C 0.1346(10) 0.9658(7) 0.7603(6) 0.0379(17) Uani 1 1 d . . . . .
H18 H 0.0803 1.0544 0.7612 0.045 Uiso 1 1 calc R . . . .
C19 C 0.2082(10) 0.8870(7) 0.8435(5) 0.0372(17) Uani 1 1 d . . . . .
C20 C 0.2909(13) 0.7530(7) 0.8426(6) 0.051(2) Uani 1 1 d . . . . .
C21 C 0.2956(13) 0.7033(7) 0.7552(6) 0.049(2) Uani 1 1 d . . . . .
H21 H 0.3492 0.6147 0.7538 0.059 Uiso 1 1 calc R . . . .
Br1 Br 0.9843(6) 0.5814(3) 0.2031(2) 0.1027(12) Uani 0.4 1 d D . . A 1
O2 O 0.8913(10) 0.8148(6) 0.0870(7) 0.092(3) Uani 1 1 d . . . . .
C24 C 0.9100(5) 0.6286(5) 0.0144(4) 0.047(2) Uani 1 1 d D . . . .
C22 C 0.8177(11) 0.7706(7) 0.0280(6) 0.047(2) Uani 1 1 d . . . . .
C25 C 0.9157(9) 0.5898(8) -0.0759(5) 0.053(3) Uani 0.8 1 d D . . B 1
H25 H 0.8547 0.6496 -0.1273 0.063 Uiso 0.8 1 calc R . . B 1
C23 C 0.9886(8) 0.5377(8) 0.0921(5) 0.063(3) Uani 0.8 1 d D . . A 1
H H 1.0041 0.5656 0.1527 0.094 Uiso 0.8 1 d R . . A 3
Br1' Br 0.6193(17) 0.6338(12) -0.1146(8) 0.1027(12) Uani 0.1 1 d D . . B 2
C25' C 1.0769(12) 0.5522(19) 0.0598(8) 0.053(3) Uani 0.2 1 d D . . B 2
H25' H 1.1271 0.5897 0.1043 0.063 Uiso 0.2 1 calc R . . B 2
C23' C 0.8182(17) 0.5768(16) -0.0472(6) 0.063(3) Uani 0.2 1 d D . . B 2
HA H 0.7057 0.6279 -0.0817 0.094 Uiso 0.2 1 d R . . B 4

loop_
_atom_site_aniso_label
_atom_site_aniso_U_11
_atom_site_aniso_U_22
_atom_site_aniso_U_33
_atom_site_aniso_U_23
_atom_site_aniso_U_13
_atom_site_aniso_U_12
Cu1 0.0579(8) 0.0135(6) 0.0246(7) -0.0014(5) 0.0131(6) 0.0041(5)
O1 0.073(4) 0.020(2) 0.035(3) -0.005(2) 0.011(3) 0.008(2)
O3 0.084(4) 0.039(3) 0.037(3) -0.020(3) -0.004(3) -0.012(3)
N1 0.035(3) 0.026(3) 0.032(4) -0.005(3) 0.002(2) -0.010(2)
N2 0.052(3) 0.023(3) 0.025(3) -0.008(2) 0.007(3) -0.005(3)
N3 0.055(4) 0.033(3) 0.059(5) -0.011(3) 0.000(3) -0.019(3)
C1 0.034(3) 0.027(3) 0.028(4) -0.005(3) 0.006(3) -0.014(3)
C2 0.035(3) 0.023(3) 0.028(4) -0.005(3) 0.006(3) -0.010(3)
C3 0.031(3) 0.027(3) 0.023(4) -0.007(3) 0.005(3) -0.011(3)
C4 0.034(3) 0.030(3) 0.026(4) -0.008(3) 0.005(3) -0.016(3)
C5 0.041(4) 0.029(4) 0.025(4) -0.001(3) 0.002(3) -0.014(3)
C6 0.034(3) 0.027(3) 0.028(4) -0.006(3) 0.004(3) -0.009(3)
C7 0.045(4) 0.026(3) 0.027(4) -0.014(3) 0.004(3) -0.014(3)
C8 0.047(4) 0.019(3) 0.035(4) -0.004(3) 0.011(3) -0.013(3)
C9 0.080(5) 0.036(4) 0.024(4) -0.011(3) 0.010(4) -0.020(4)
C10 0.074(5) 0.027(4) 0.038(5) -0.008(3) 0.003(4) -0.024(4)
C11 0.031(3) 0.023(3) 0.039(4) -0.005(3) 0.008(3) -0.010(3)
C12 0.045(4) 0.034(4) 0.037(5) -0.001(3) -0.004(3) -0.017(3)
C13 0.049(4) 0.037(4) 0.044(5) 0.004(4) -0.004(4) -0.021(3)
C14 0.072(5) 0.041(5) 0.049(6) -0.021(4) 0.009(4) -0.015(4)
C15 0.062(5) 0.034(4) 0.034(5) -0.010(3) 0.015(4) -0.024(4)
C16 0.041(4) 0.027(3) 0.028(4) -0.008(3) 0.005(3) -0.012(3)
C17 0.055(4) 0.028(4) 0.033(4) 0.001(3) -0.002(3) -0.010(3)
C18 0.052(4) 0.025(3) 0.039(5) -0.012(3) 0.003(3) -0.011(3)
C19 0.050(4) 0.032(4) 0.029(4) -0.010(3) 0.000(3) -0.009(3)
C20 0.087(6) 0.028(4) 0.034(5) -0.009(3) -0.006(4) -0.008(4)
C21 0.084(6) 0.029(4) 0.033(5) -0.010(3) 0.003(4) -0.012(4)
Br1 0.153(3) 0.0751(19) 0.066(2) -0.0172(15) -0.0113(19) -0.0090(19)
O2 0.082(5) 0.037(3) 0.160(8) -0.051(4) -0.036(5) 0.000(3)
C24 0.045(4) 0.020(3) 0.067(6) -0.011(4) 0.006(4) 0.002(3)
C22 0.059(5) 0.021(4) 0.056(6) -0.013(4) 0.012(4) -0.006(4)
C25 0.075(7) 0.022(5) 0.045(6) -0.008(4) -0.001(5) 0.012(5)
C23 0.083(8) 0.030(5) 0.065(8) -0.018(5) 0.005(6) 0.001(5)
Br1' 0.153(3) 0.0751(19) 0.066(2) -0.0172(15) -0.0113(19) -0.0090(19)
C25' 0.075(7) 0.022(5) 0.045(6) -0.008(4) -0.001(5) 0.012(5)
C23' 0.083(8) 0.030(5) 0.065(8) -0.018(5) 0.005(6) 0.001(5)

loop_
_atom_type_symbol
_atom_type_description
_atom_type_scat_dispersion_real
_atom_type_scat_dispersion_imag
_atom_type_scat_source
C C 0.0033 0.0016 'International Tables Vol C Tables 4.2.6.8 and 6.1.1.4'
H H 0.0000 0.0000 'International Tables Vol C Tables 4.2.6.8 and 6.1.1.4'
Br Br -0.2901 2.4595 'International Tables Vol C Tables 4.2.6.8 and 6.1.1.4'
Cu Cu 0.3201 1.2651 'International Tables Vol C Tables 4.2.6.8 and 6.1.1.4'
N N 0.0061 0.0033 'International Tables Vol C Tables 4.2.6.8 and 6.1.1.4'
O O 0.0106 0.0060 'International Tables Vol C Tables 4.2.6.8 and 6.1.1.4'

loop_
_geom_angle_atom_site_label_1
_geom_angle_atom_site_label_2
_geom_angle_atom_site_label_3
_geom_angle
_geom_angle_site_symmetry_1
_geom_angle_site_symmetry_3
O1 Cu1 O1 180.0 2_675 .
O1 Cu1 N2 90.0(2) 2_675 .
O1 Cu1 N2 90.0(2) . 2_675
O1 Cu1 N2 90.0(2) . .
O1 Cu1 N2 90.0(2) 2_675 2_675
N2 Cu1 N2 180.0(3) 2_675 .
C22 O1 Cu1 123.3(5) . .
C19 O3 H3 109.5 . .
C3 N1 C4 117.5(6) . .
C8 N2 Cu1 122.0(5) . .
C8 N2 C9 116.5(6) . .
C9 N2 Cu1 121.4(5) . .
C14 N3 C13 114.9(7) . .
C2 C1 C5 117.1(6) . .
C2 C1 C16 121.0(6) . .
C5 C1 C16 121.8(6) . .
C1 C2 H2 120.1 . .
C1 C2 C3 119.8(6) . .
C3 C2 H2 120.1 . .
N1 C3 C2 122.8(6) . .
N1 C3 C6 114.3(6) . .
C2 C3 C6 122.9(6) . .
N1 C4 C5 122.4(6) . .
N1 C4 C11 115.2(6) . .
C5 C4 C11 122.4(6) . .
C1 C5 H5 119.8 . .
C4 C5 C1 120.4(6) . .
C4 C5 H5 119.8 . .
C7 C6 C3 124.1(6) . .
C10 C6 C3 120.5(6) . .
C10 C6 C7 115.4(6) . .
C6 C7 H7 119.8 . .
C8 C7 C6 120.5(6) . .
C8 C7 H7 119.8 . .
N2 C8 C7 123.7(6) . .
N2 C8 H8 118.1 . .
C7 C8 H8 118.1 . .
N2 C9 H9 118.3 . .
N2 C9 C10 123.3(7) . .
C10 C9 H9 118.3 . .
C6 C10 H10 119.7 . .
C9 C10 C6 120.5(7) . .
C9 C10 H10 119.7 . .
C12 C11 C4 122.2(7) . .
C15 C11 C4 121.1(6) . .
C15 C11 C12 116.7(6) . .
C11 C12 H12 120.6 . .
C13 C12 C11 118.9(7) . .
C13 C12 H12 120.6 . .
N3 C13 C12 125.2(7) . .
N3 C13 H13 117.4 . .
C12 C13 H13 117.4 . .
N3 C14 H14 117.6 . .
N3 C14 C15 124.9(8) . .
C15 C14 H14 117.6 . .
C11 C15 C14 119.5(7) . .
C11 C15 H15 120.3 . .
C14 C15 H15 120.3 . .
C17 C16 C1 122.0(7) . .
C17 C16 C21 117.2(7) . .
C21 C16 C1 120.7(6) . .
C16 C17 H17 118.7 . .
C16 C17 C18 122.5(7) . .
C18 C17 H17 118.7 . .
C17 C18 H18 120.3 . .
C19 C18 C17 119.4(6) . .
C19 C18 H18 120.3 . .
O3 C19 C18 122.4(6) . .
O3 C19 C20 116.9(7) . .
C18 C19 C20 120.6(7) . .
C19 C20 Br1' 124.9(7) . 1_556
C21 C20 C19 118.1(7) . .
C21 C20 Br1' 95.4(6) . 1_556
C16 C21 H21 118.9 . .
C20 C21 C16 122.2(7) . .
C20 C21 H21 118.9 . .
C25 C24 C22 120.0(6) . .
C25 C24 C23 119.2(6) . .
C23 C24 C22 120.7(6) . .
C25' C24 C22 123.1(10) . .
C25' C24 C23' 119.6(10) . .
C23' C24 C22 117.3(8) . .
O1 C22 C24 115.9(7) . .
O2 C22 O1 126.6(7) . .
O2 C22 C24 117.5(7) . .
C24 C25 H25 119.3 . .
C24 C25 C23 121.4(7) . 2_765
C23 C25 H25 119.3 2_765 .
C24 C23 Br1 120.6(6) . .
C24 C23 C25 119.2(7) . 2_765
C25 C23 Br1 120.1(6) 2_765 .
C23' Br1' C20 158.3(8) . 1_554
C24 C25' H25' 116.1 . .
C24 C25' C23' 127.7(16) . 2_765
C23' C25' H25' 116.1 2_765 .
C24 C23' Br1' 134.8(13) . .
C24 C23' C25' 112.5(12) . 2_765
C25' C23' Br1' 112.6(10) 2_765 .

loop_
_geom_bond_atom_site_label_1
_geom_bond_atom_site_label_2
_geom_bond_distance
_geom_bond_site_symmetry_2
Cu1 O1 1.953(4) 2_675
Cu1 O1 1.953(4) .
Cu1 N2 1.998(6) .
Cu1 N2 1.998(6) 2_675
O1 C22 1.249(9) .
O3 H3 0.8199 .
O3 C19 1.364(9) .
N1 C3 1.345(8) .
N1 C4 1.351(9) .
N2 C8 1.340(9) .
N2 C9 1.350(9) .
N3 C13 1.327(10) .
N3 C14 1.324(11) .
C1 C2 1.382(9) .
C1 C5 1.395(9) .
C1 C16 1.486(10) .
C2 H2 0.9300 .
C2 C3 1.394(9) .
C3 C6 1.466(9) .
C4 C5 1.380(9) .
C4 C11 1.496(9) .
C5 H5 0.9300 .
C6 C7 1.407(9) .
C6 C10 1.402(10) .
C7 H7 0.9300 .
C7 C8 1.366(10) .
C8 H8 0.9300 .
C9 H9 0.9300 .
C9 C10 1.370(11) .
C10 H10 0.9300 .
C11 C12 1.393(10) .
C11 C15 1.373(10) .
C12 H12 0.9300 .
C12 C13 1.378(10) .
C13 H13 0.9300 .
C14 H14 0.9300 .
C14 C15 1.383(11) .
C15 H15 0.9300 .
C16 C17 1.372(9) .
C16 C21 1.397(10) .
C17 H17 0.9300 .
C17 C18 1.389(10) .
C18 H18 0.9300 .
C18 C19 1.371(10) .
C19 C20 1.406(10) .
C20 C21 1.392(11) .
C20 Br1' 2.400(14) 1_556
C21 H21 0.9300 .
Br1 C23 1.673(7) .
O2 C22 1.225(10) .
C24 C22 1.525(8) .
C24 C25 1.374(7) .
C24 C23 1.383(7) .
C24 C25' 1.371(9) .
C24 C23' 1.383(9) .
C25 H25 0.9300 .
C25 C23 1.399(11) 2_765
C23 C25 1.399(11) 2_765
Br1' C20 2.400(14) 1_554
Br1' C23' 1.666(9) .
C25' H25' 0.9300 .
C25' C23' 1.41(2) 2_765
C23' C25' 1.41(2) 2_765

loop_
_geom_torsion_atom_site_label_1
_geom_torsion_atom_site_label_2
_geom_torsion_atom_site_label_3
_geom_torsion_atom_site_label_4
_geom_torsion
_geom_torsion_site_symmetry_1
_geom_torsion_site_symmetry_4
Cu1 O1 C22 O2 -11.3(12) . .
Cu1 O1 C22 C24 167.8(4) . .
Cu1 N2 C8 C7 -174.7(5) . .
Cu1 N2 C9 C10 174.7(6) . .
O3 C19 C20 C21 -177.7(8) . .
O3 C19 C20 Br1' -57.6(10) . 1_556
N1 C3 C6 C7 -174.0(6) . .
N1 C3 C6 C10 4.4(9) . .
N1 C4 C5 C1 0.4(10) . .
N1 C4 C11 C12 177.4(6) . .
N1 C4 C11 C15 -3.3(9) . .
N2 C9 C10 C6 0.8(13) . .
N3 C14 C15 C11 1.2(13) . .
C1 C2 C3 N1 2.4(10) . .
C1 C2 C3 C6 -176.7(6) . .
C1 C16 C17 C18 -176.6(7) . .
C1 C16 C21 C20 176.9(8) . .
C2 C1 C5 C4 0.0(9) . .
C2 C1 C16 C17 32.3(10) . .
C2 C1 C16 C21 -145.4(7) . .
C2 C3 C6 C7 5.2(10) . .
C2 C3 C6 C10 -176.4(6) . .
C3 N1 C4 C5 0.5(9) . .
C3 N1 C4 C11 -178.7(5) . .
C3 C6 C7 C8 178.9(6) . .
C3 C6 C10 C9 -178.9(7) . .
C4 N1 C3 C2 -1.9(9) . .
C4 N1 C3 C6 177.2(5) . .
C4 C11 C12 C13 -179.7(6) . .
C4 C11 C15 C14 178.7(7) . .
C5 C1 C2 C3 -1.3(9) . .
C5 C1 C16 C17 -149.9(7) . .
C5 C1 C16 C21 32.4(10) . .
C5 C4 C11 C12 -1.9(10) . .
C5 C4 C11 C15 177.5(6) . .
C6 C7 C8 N2 -0.8(11) . .
C7 C6 C10 C9 -0.4(11) . .
C8 N2 C9 C10 -1.1(11) . .
C9 N2 C8 C7 1.1(10) . .
C10 C6 C7 C8 0.4(10) . .
C11 C4 C5 C1 179.6(6) . .
C11 C12 C13 N3 1.0(11) . .
C12 C11 C15 C14 -1.9(11) . .
C13 N3 C14 C15 0.6(12) . .
C14 N3 C13 C12 -1.7(11) . .
C15 C11 C12 C13 0.9(10) . .
C16 C1 C2 C3 176.6(6) . .
C16 C1 C5 C4 -178.0(6) . .
C16 C17 C18 C19 -0.8(11) . .
C17 C16 C21 C20 -1.0(12) . .
C17 C18 C19 O3 177.8(7) . .
C17 C18 C19 C20 0.2(12) . .
C18 C19 C20 C21 0.0(13) . .
C18 C19 C20 Br1' 120.2(8) . 1_556
C19 C20 C21 C16 0.4(13) . .
C20 Br1' C23' C24 -41(2) 1_554 .
C20 Br1' C23' C25' 143(2) 1_554 2_765
C21 C16 C17 C18 1.1(11) . .
C22 C24 C25 C23 175.4(8) . 2_765
C22 C24 C23 Br1 0.01(4) . .
C22 C24 C23 C25 -175.5(8) . 2_765
C22 C24 C25' C23' -175.0(10) . 2_765
C22 C24 C23' Br1' 0.00(4) . .
C22 C24 C23' C25' 175.8(9) . 2_765
C25 C24 C22 O1 36.6(6) . .
C25 C24 C22 O2 -144.2(7) . .
C25 C24 C23 Br1 -179.99(3) . .
C25 C24 C23 C25 4.5(8) . 2_765
C23 C24 C22 O1 -143.4(6) . .
C23 C24 C22 O2 35.7(7) . .
C23 C24 C25 C23 -4.6(8) . 2_765
Br1' C20 C21 C16 -134.2(8) 1_556 .
C25' C24 C22 O1 176.3(7) . .
C25' C24 C22 O2 -4.5(8) . .
C25' C24 C23' Br1' 180.00(3) . .
C25' C24 C23' C25' -4.2(9) . 2_765
C23' C24 C22 O1 -3.7(7) . .
C23' C24 C22 O2 175.5(8) . .
C23' C24 C25' C23' 5.0(10) . 2_765
